data_2018610
loop_
_publ_author_name
'Piryazev, Dmitry A.'
'Ogienko, Mikhail A.'
'Virovets, Alexander V.'
'Pushkarevsky, Nikolay A.'
'Konchenko, Sergey N.'

_publ_section_title
;
 [<i>N</i>,<i>N</i>'-Bis(2,6-diisopropylphenyl)acenaphthene-1,2-diimine-1\k^2^<i>N</i>,<i>N</i>']heptacarbonyl-1\k<i>C</i>,2\k^3^<i>C</i>,3\k^3^<i>C</i>-di-\m~3~-tellurido-triiiron(II)(2
 <i>Fe</i>---<i>Fe</i>)
;
_journal_coeditor_code EM3053
_journal_issue 11
_journal_name_full 'Acta Crystallographica Section C'
_journal_page_first m320
_journal_page_last m322
_journal_paper_doi 10.1107/S0108270112040012
_journal_volume 68
_journal_year 2012
_chemical_formula_iupac '[Fe3 Te2 (C O)7 (C36 H40 N2) (C O)7]'
_chemical_formula_moiety 'C43 H40 Fe3 N2 O7 Te2'
_chemical_formula_structural 'Fe3Te2(C O)7(C36H40N2)'
_chemical_formula_sum 'C43 H40 Fe3 N2 O7 Te2'
_chemical_formula_weight 1119.52
_chemical_name_systematic
;
[<i>N</i>,<i>N</i>'-Bis(2,6-diisopropylphenyl)acenaphthene-1,2-diimine-
1\k^2^<i>N</i>,<i>N</i>']heptacarbonyl-
1\k<i>C</i>,2\k^3^<i>C</i>,3\k^3^<i>C</i>-di-\m~3~-tellurido-
triiiron(II)(2 <i>Fe</i>---<i>Fe</i>)
;
_space_group_IT_number 14
_symmetry_cell_setting monoclinic
_symmetry_space_group_name_Hall '-P 2ybc'
_symmetry_space_group_name_H-M 'P 1 21/c 1'
_atom_sites_solution_hydrogens geom
_atom_sites_solution_primary direct
_atom_sites_solution_secondary difmap
_audit_creation_method SHELXL97
_cell_angle_alpha 90.00
_cell_angle_beta 99.5800(10)
_cell_angle_gamma 90.00
_cell_formula_units_Z 8
_cell_length_a 11.5954(2)
_cell_length_b 31.7767(6)
_cell_length_c 23.7179(5)
_cell_measurement_reflns_used 9975
_cell_measurement_temperature 150.0(2)
_cell_measurement_theta_max 29.1349
_cell_measurement_theta_min 2.1625
_cell_volume 8617.3(3)
_computing_cell_refinement 'SAINT (Bruker, 2008)'
_computing_data_collection 'APEX2 (Bruker, 2008)'
_computing_data_reduction 'SAINT (Bruker, 2008)'
_computing_molecular_graphics 'SHELXTL (Sheldrick, 2008)'
_computing_publication_material 'publCIF (Westrip, 2010)'
_computing_structure_refinement 'SHELXL97 (Sheldrick, 2008)'
_computing_structure_solution 'SHELXS97 (Sheldrick, 2008)'
_diffrn_ambient_temperature 150.0(2)
_diffrn_detector_area_resol_mean 25
_diffrn_measured_fraction_theta_full 0.963
_diffrn_measured_fraction_theta_max 0.957
_diffrn_measurement_device_type 'Bruker X8 APEXII CCD detector'
_diffrn_measurement_method 'combined \w and \f scans'
_diffrn_radiation_monochromator graphite
_diffrn_radiation_source 'fine-focus sealed tube'
_diffrn_radiation_type MoK\a
_diffrn_radiation_wavelength 0.71073
_diffrn_reflns_av_R_equivalents 0.0324
_diffrn_reflns_av_sigmaI/netI 0.0450
_diffrn_reflns_limit_h_max 11
_diffrn_reflns_limit_h_min -14
_diffrn_reflns_limit_k_max 38
_diffrn_reflns_limit_k_min -37
_diffrn_reflns_limit_l_max 22
_diffrn_reflns_limit_l_min -28
_diffrn_reflns_number 50905
_diffrn_reflns_theta_full 25.00
_diffrn_reflns_theta_max 25.68
_diffrn_reflns_theta_min 2.16
_diffrn_standards_decay_% 0
_diffrn_standards_interval_count 0
_diffrn_standards_interval_time 0
_diffrn_standards_number 0
_exptl_absorpt_coefficient_mu 2.374
_exptl_absorpt_correction_T_max 1
_exptl_absorpt_correction_T_min 0.854524
_exptl_absorpt_correction_type empirical
_exptl_absorpt_process_details '(based on intensities; SADABS, Bruker, 2008)'
_exptl_crystal_colour brown
_exptl_crystal_density_diffrn 1.726
_exptl_crystal_density_method 'not measured'
_exptl_crystal_description plate
_exptl_crystal_F_000 4400
_exptl_crystal_size_max 0.50
_exptl_crystal_size_mid 0.20
_exptl_crystal_size_min 0.05
_refine_diff_density_max 0.738
_refine_diff_density_min -1.195
_refine_ls_extinction_method none
_refine_ls_goodness_of_fit_ref 1.045
_refine_ls_hydrogen_treatment constr
_refine_ls_matrix_type full
_refine_ls_number_parameters 1043
_refine_ls_number_reflns 15649
_refine_ls_number_restraints 0
_refine_ls_restrained_S_all 1.045
_refine_ls_R_factor_all 0.0697
_refine_ls_R_factor_gt 0.0372
_refine_ls_shift/su_max 0.002
_refine_ls_shift/su_mean 0.000
_refine_ls_structure_factor_coef Fsqd
_refine_ls_weighting_details 'calc w = 1/[\s^2^(Fo^2^)+(0.0337P)^2^+35.0506P] where P=(Fo^2^+2Fc^2^)/3'
_refine_ls_weighting_scheme calc
_refine_ls_wR_factor_gt 0.0828
_refine_ls_wR_factor_ref 0.0966
_reflns_number_gt 11164
_reflns_number_total 15647
_reflns_threshold_expression I>2\s(I)
_cod_data_source_file em3053.cif
_cod_data_source_block II
_cod_original_sg_symbol_H-M 'P 21/c'
_cod_database_code 2018610
_cod_database_fobs_code 2018610

loop_
_symmetry_equiv_pos_as_xyz
'x, y, z'
'-x, y+1/2, -z+1/2'
'-x, -y, -z'
'x, -y-1/2, z-1/2'

loop_
_atom_site_type_symbol
_atom_site_label
_atom_site_fract_x
_atom_site_fract_y
_atom_site_fract_z
_atom_site_U_iso_or_equiv
_atom_site_adp_type
_atom_site_calc_flag
_atom_site_refinement_flags
_atom_site_occupancy
_atom_site_symmetry_multiplicity
Te Te1A 1.01678(3) 0.756188(12) 0.555765(17) 0.02485(10) Uani d . 1 1
Te Te2A 1.13188(3) 0.711233(12) 0.448513(17) 0.02678(10) Uani d . 1 1
Fe Fe1A 0.94799(7) 0.75265(2) 0.44963(3) 0.02003(18) Uani d . 1 1
Fe Fe3A 1.00756(7) 0.68078(3) 0.51794(4) 0.0256(2) Uani d . 1 1
Fe Fe2A 1.21043(7) 0.71959(3) 0.55450(4) 0.0270(2) Uani d . 1 1
C C1A 1.0286(5) 0.7983(2) 0.4441(3) 0.0304(14) Uani d . 1 1
C C2A 0.9831(6) 0.6657(2) 0.5879(3) 0.0388(16) Uani d . 1 1
C C3A 0.8663(6) 0.67095(19) 0.4779(3) 0.0307(14) Uani d . 1 1
C C4A 1.0705(6) 0.6309(2) 0.5082(3) 0.0378(16) Uani d . 1 1
C C5A 1.3012(6) 0.7653(2) 0.5527(3) 0.0400(17) Uani d . 1 1
C C6A 1.2226(5) 0.71369(19) 0.6298(3) 0.0340(15) Uani d . 1 1
C C7A 1.3084(5) 0.67754(19) 0.5463(3) 0.0323(15) Uani d . 1 1
O O1A 1.0884(4) 0.82758(14) 0.4422(2) 0.0457(12) Uani d . 1 1
O O2A 0.9710(5) 0.65414(16) 0.6318(2) 0.0590(15) Uani d . 1 1
O O3A 0.7744(4) 0.66114(14) 0.4540(2) 0.0413(11) Uani d . 1 1
O O4A 1.1069(4) 0.59779(15) 0.5050(3) 0.0597(15) Uani d . 1 1
O O5A 1.3577(4) 0.79398(16) 0.5511(3) 0.0635(16) Uani d . 1 1
O O6A 1.2286(4) 0.70981(15) 0.6785(2) 0.0481(13) Uani d . 1 1
O O7A 1.3687(4) 0.65008(14) 0.5403(2) 0.0497(13) Uani d . 1 1
C C01A 0.7115(4) 0.76096(15) 0.4095(2) 0.0174(12) Uani d . 1 1
C C02A 0.7602(5) 0.74351(16) 0.3614(2) 0.0217(12) Uani d . 1 1
C C11A 0.7449(4) 0.79569(17) 0.4984(2) 0.0203(12) Uani d . 1 1
C C12A 0.7443(5) 0.83942(18) 0.4911(3) 0.0293(14) Uani d . 1 1
C C13A 0.7036(6) 0.8637(2) 0.5317(3) 0.0425(18) Uani d . 1 1
H H13B 0.7040 0.8935 0.5278 0.051 Uiso calc R 1 1
C C14A 0.6633(6) 0.8468(2) 0.5768(3) 0.054(2) Uani d . 1 1
H H14B 0.6337 0.8644 0.6034 0.065 Uiso calc R 1 1
C C15A 0.6652(6) 0.8040(2) 0.5840(3) 0.0420(17) Uani d . 1 1
H H15B 0.6378 0.7924 0.6162 0.050 Uiso calc R 1 1
C C16A 0.7061(5) 0.77689(19) 0.5454(3) 0.0276(14) Uani d . 1 1
C C17A 0.7041(5) 0.7297(2) 0.5540(3) 0.0332(15) Uani d . 1 1
H H17A 0.7679 0.7175 0.5354 0.040 Uiso calc R 1 1
C C18A 0.7292(7) 0.7170(3) 0.6169(3) 0.058(2) Uani d . 1 1
H H18D 0.7982 0.7322 0.6362 0.086 Uiso calc R 1 1
H H18E 0.7437 0.6867 0.6199 0.086 Uiso calc R 1 1
H H18F 0.6617 0.7241 0.6351 0.086 Uiso calc R 1 1
C C19A 0.5902(6) 0.7099(2) 0.5253(3) 0.0482(19) Uani d . 1 1
H H19A 0.5799 0.7149 0.4840 0.072 Uiso calc R 1 1
H H19B 0.5248 0.7225 0.5407 0.072 Uiso calc R 1 1
H H19C 0.5924 0.6795 0.5328 0.072 Uiso calc R 1 1
C C20A 0.7843(6) 0.86106(18) 0.4408(3) 0.0343(15) Uani d . 1 1
H H20B 0.8216 0.8393 0.4193 0.041 Uiso calc R 1 1
C C21A 0.6819(7) 0.8797(2) 0.4001(4) 0.057(2) Uani d . 1 1
H H21D 0.6266 0.8573 0.3858 0.085 Uiso calc R 1 1
H H21E 0.7106 0.8930 0.3679 0.085 Uiso calc R 1 1
H H21F 0.6424 0.9007 0.4203 0.085 Uiso calc R 1 1
C C22A 0.8762(6) 0.8953(2) 0.4600(3) 0.0493(19) Uani d . 1 1
H H22D 0.9404 0.8834 0.4874 0.074 Uiso calc R 1 1
H H22E 0.8399 0.9184 0.4782 0.074 Uiso calc R 1 1
H H22F 0.9067 0.9061 0.4267 0.074 Uiso calc R 1 1
C C31A 0.9275(4) 0.73016(17) 0.3200(2) 0.0202(12) Uani d . 1 1
C C32A 0.9555(5) 0.76509(17) 0.2878(2) 0.0234(13) Uani d . 1 1
C C33A 1.0056(5) 0.75689(19) 0.2401(3) 0.0326(15) Uani d . 1 1
H H33B 1.0259 0.7798 0.2179 0.039 Uiso calc R 1 1
C C34A 1.0271(6) 0.7163(2) 0.2237(3) 0.0367(16) Uani d . 1 1
H H34B 1.0607 0.7115 0.1904 0.044 Uiso calc R 1 1
C C35A 0.9996(5) 0.68293(19) 0.2558(3) 0.0305(14) Uani d . 1 1
H H35A 1.0144 0.6551 0.2443 0.037 Uiso calc R 1 1
C C36A 0.9507(5) 0.68892(17) 0.3048(2) 0.0245(13) Uani d . 1 1
C C37A 0.9185(6) 0.65064(18) 0.3373(3) 0.0326(15) Uani d . 1 1
H H37A 0.8984 0.6606 0.3745 0.039 Uiso calc R 1 1
C C38A 0.8124(6) 0.6280(2) 0.3048(4) 0.055(2) Uani d . 1 1
H H38D 0.7444 0.6468 0.3008 0.083 Uiso calc R 1 1
H H38E 0.7967 0.6027 0.3259 0.083 Uiso calc R 1 1
H H38F 0.8277 0.6201 0.2669 0.083 Uiso calc R 1 1
C C39A 1.0183(6) 0.6192(2) 0.3504(3) 0.0406(17) Uani d . 1 1
H H39A 0.9978 0.5976 0.3765 0.061 Uiso calc R 1 1
H H39B 1.0894 0.6339 0.3683 0.061 Uiso calc R 1 1
H H39C 1.0319 0.6059 0.3148 0.061 Uiso calc R 1 1
C C40A 0.9313(5) 0.81038(18) 0.3032(3) 0.0259(13) Uani d . 1 1
H H40B 0.9109 0.8104 0.3426 0.031 Uiso calc R 1 1
C C41A 1.0373(6) 0.8388(2) 0.3036(3) 0.0402(17) Uani d . 1 1
H H41D 1.1042 0.8272 0.3297 0.060 Uiso calc R 1 1
H H41E 1.0195 0.8670 0.3165 0.060 Uiso calc R 1 1
H H41F 1.0562 0.8405 0.2649 0.060 Uiso calc R 1 1
C C42A 0.8264(5) 0.82796(19) 0.2621(3) 0.0373(16) Uani d . 1 1
H H42A 0.7580 0.8100 0.2629 0.056 Uiso calc R 1 1
H H42B 0.8447 0.8286 0.2232 0.056 Uiso calc R 1 1
H H42C 0.8094 0.8566 0.2738 0.056 Uiso calc R 1 1
C C51A 0.5850(5) 0.76689(16) 0.3905(2) 0.0212(12) Uani d . 1 1
C C52A 0.4933(5) 0.78198(16) 0.4150(3) 0.0229(13) Uani d . 1 1
H H52A 0.5064 0.7930 0.4527 0.027 Uiso calc R 1 1
C C53A 0.3797(5) 0.78059(18) 0.3826(3) 0.0285(14) Uani d . 1 1
H H53A 0.3161 0.7905 0.3995 0.034 Uiso calc R 1 1
C C54A 0.3579(5) 0.76553(17) 0.3282(3) 0.0279(14) Uani d . 1 1
H H54A 0.2798 0.7649 0.3082 0.034 Uiso calc R 1 1
C C55A 0.4500(5) 0.75085(16) 0.3011(3) 0.0243(13) Uani d . 1 1
C C56A 0.4425(5) 0.73406(18) 0.2456(3) 0.0298(14) Uani d . 1 1
H H56A 0.3684 0.7319 0.2217 0.036 Uiso calc R 1 1
C C57A 0.5407(6) 0.7208(2) 0.2258(3) 0.0342(15) Uani d . 1 1
H H57A 0.5322 0.7095 0.1883 0.041 Uiso calc R 1 1
C C58A 0.6526(5) 0.72307(19) 0.2581(3) 0.0291(14) Uani d . 1 1
H H58A 0.7191 0.7143 0.2425 0.035 Uiso calc R 1 1
C C59A 0.6641(5) 0.73846(16) 0.3132(2) 0.0218(13) Uani d . 1 1
C C60A 0.5620(5) 0.75201(16) 0.3340(2) 0.0207(12) Uani d . 1 1
N N1A 0.7865(4) 0.77046(13) 0.45494(19) 0.0172(10) Uani d . 1 1
N N2A 0.8737(4) 0.73902(13) 0.37012(19) 0.0184(10) Uani d . 1 1
Te Te1B 0.21484(3) 0.551411(11) 0.225178(15) 0.01909(9) Uani d . 1 1
Te Te2B 0.33091(3) 0.502528(11) 0.121751(15) 0.01795(9) Uani d . 1 1
Fe Fe1B 0.39913(6) 0.50933(2) 0.22733(3) 0.01493(16) Uani d . 1 1
Fe Fe3B 0.33728(6) 0.57917(2) 0.15355(3) 0.01795(17) Uani d . 1 1
Fe Fe2B 0.13519(6) 0.53781(2) 0.12046(3) 0.02020(18) Uani d . 1 1
C C1B 0.3185(5) 0.46403(17) 0.2351(2) 0.0230(13) Uani d . 1 1
C C2B 0.4817(5) 0.58992(17) 0.1911(2) 0.0238(13) Uani d . 1 1
C C3B 0.3557(5) 0.59051(18) 0.0816(3) 0.0297(14) Uani d . 1 1
C C4B 0.2742(5) 0.6300(2) 0.1621(3) 0.0284(14) Uani d . 1 1
C C5B 0.0355(5) 0.58089(19) 0.1222(3) 0.0273(14) Uani d . 1 1
C C6B 0.0486(5) 0.49328(19) 0.1339(3) 0.0266(13) Uani d . 1 1
C C7B 0.1158(5) 0.53575(19) 0.0442(3) 0.0289(14) Uani d . 1 1
O O1B 0.2592(4) 0.43509(13) 0.23785(19) 0.0356(11) Uani d . 1 1
O O2B 0.5736(3) 0.59964(13) 0.21298(19) 0.0336(10) Uani d . 1 1
O O3B 0.3657(4) 0.59935(15) 0.0360(2) 0.0477(13) Uani d . 1 1
O O4B 0.2357(4) 0.66240(13) 0.1649(2) 0.0425(12) Uani d . 1 1
O O5B -0.0253(4) 0.60906(14) 0.1240(2) 0.0446(12) Uani d . 1 1
O O6B -0.0030(4) 0.46474(13) 0.14355(19) 0.0370(11) Uani d . 1 1
O O7B 0.1033(4) 0.53398(16) -0.0047(2) 0.0467(12) Uani d . 1 1
C C01B 0.5842(4) 0.52331(16) 0.3153(2) 0.0177(11) Uani d . 1 1
C C02B 0.6345(4) 0.50247(16) 0.2700(2) 0.0183(12) Uani d . 1 1
C C11B 0.4121(4) 0.53676(17) 0.3540(2) 0.0195(12) Uani d . 1 1
C C12B 0.3878(5) 0.57862(18) 0.3661(2) 0.0233(13) Uani d . 1 1
C C13B 0.3350(5) 0.5863(2) 0.4140(3) 0.0348(15) Uani d . 1 1
H H13A 0.3186 0.6144 0.4236 0.042 Uiso calc R 1 1
C C14B 0.3065(6) 0.5542(2) 0.4471(3) 0.0437(18) Uani d . 1 1
H H14A 0.2704 0.5600 0.4794 0.052 Uiso calc R 1 1
C C15B 0.3300(5) 0.5134(2) 0.4337(3) 0.0375(16) Uani d . 1 1
H H15A 0.3100 0.4913 0.4574 0.045 Uiso calc R 1 1
C C16B 0.3818(5) 0.50335(18) 0.3872(2) 0.0251(13) Uani d . 1 1
C C17B 0.4076(5) 0.45793(19) 0.3758(3) 0.0328(15) Uani d . 1 1
H H17B 0.4302 0.4564 0.3370 0.039 Uiso calc R 1 1
C C18B 0.5099(7) 0.4417(2) 0.4185(3) 0.055(2) Uani d . 1 1
H H18A 0.5789 0.4592 0.4168 0.082 Uiso calc R 1 1
H H18B 0.5266 0.4125 0.4092 0.082 Uiso calc R 1 1
H H18C 0.4903 0.4429 0.4571 0.082 Uiso calc R 1 1
C C19B 0.3003(6) 0.4293(2) 0.3756(3) 0.0490(19) Uani d . 1 1
H H19D 0.2335 0.4409 0.3494 0.073 Uiso calc R 1 1
H H19E 0.2812 0.4278 0.4142 0.073 Uiso calc R 1 1
H H19F 0.3178 0.4010 0.3629 0.073 Uiso calc R 1 1
C C20B 0.4198(5) 0.61570(17) 0.3312(3) 0.0281(14) Uani d . 1 1
H H20A 0.4387 0.6044 0.2944 0.034 Uiso calc R 1 1
C C21B 0.3189(5) 0.64729(19) 0.3165(3) 0.0355(15) Uani d . 1 1
H H21A 0.2483 0.6324 0.2983 0.053 Uiso calc R 1 1
H H21B 0.3401 0.6686 0.2902 0.053 Uiso calc R 1 1
H H21C 0.3038 0.6609 0.3516 0.053 Uiso calc R 1 1
C C22B 0.5281(6) 0.6390(2) 0.3620(4) 0.050(2) Uani d . 1 1
H H22A 0.5936 0.6193 0.3704 0.076 Uiso calc R 1 1
H H22B 0.5111 0.6511 0.3977 0.076 Uiso calc R 1 1
H H22C 0.5488 0.6617 0.3374 0.076 Uiso calc R 1 1
C C31B 0.6062(4) 0.45965(16) 0.1892(2) 0.0205(12) Uani d . 1 1
C C32B 0.6436(5) 0.47318(17) 0.1390(2) 0.0233(13) Uani d . 1 1
C C33B 0.6890(5) 0.44255(19) 0.1068(3) 0.0348(15) Uani d . 1 1
H H33A 0.7159 0.4506 0.0727 0.042 Uiso calc R 1 1
C C34B 0.6960(6) 0.4010(2) 0.1230(3) 0.0423(18) Uani d . 1 1
H H34A 0.7272 0.3809 0.1000 0.051 Uiso calc R 1 1
C C35B 0.6582(6) 0.38868(19) 0.1719(3) 0.0400(17) Uani d . 1 1
H H35B 0.6635 0.3598 0.1825 0.048 Uiso calc R 1 1
C C36B 0.6119(5) 0.41738(17) 0.2066(3) 0.0280(14) Uani d . 1 1
C C37B 0.5778(5) 0.40233(18) 0.2626(3) 0.0331(15) Uani d . 1 1
H H37B 0.5370 0.4261 0.2787 0.040 Uiso calc R 1 1
C C38B 0.4936(6) 0.3651(2) 0.2535(3) 0.051(2) Uani d . 1 1
H H38A 0.4695 0.3577 0.2900 0.076 Uiso calc R 1 1
H H38B 0.5326 0.3410 0.2392 0.076 Uiso calc R 1 1
H H38C 0.4245 0.3728 0.2257 0.076 Uiso calc R 1 1
C C39B 0.6863(7) 0.3908(2) 0.3066(3) 0.060(2) Uani d . 1 1
H H39D 0.7357 0.4157 0.3153 0.090 Uiso calc R 1 1
H H39E 0.7307 0.3687 0.2908 0.090 Uiso calc R 1 1
H H39F 0.6616 0.3805 0.3417 0.090 Uiso calc R 1 1
C C40B 0.6429(5) 0.51869(17) 0.1217(2) 0.0235(13) Uani d . 1 1
H H40A 0.5836 0.5332 0.1410 0.028 Uiso calc R 1 1
C C41B 0.7599(5) 0.54044(19) 0.1418(3) 0.0378(16) Uani d . 1 1
H H41A 0.7801 0.5383 0.1835 0.057 Uiso calc R 1 1
H H41B 0.7540 0.5701 0.1306 0.057 Uiso calc R 1 1
H H41C 0.8209 0.5268 0.1241 0.057 Uiso calc R 1 1
C C42B 0.6046(6) 0.5246(2) 0.0574(3) 0.0431(17) Uani d . 1 1
H H42D 0.5317 0.5091 0.0449 0.065 Uiso calc R 1 1
H H42E 0.6656 0.5139 0.0372 0.065 Uiso calc R 1 1
H H42F 0.5918 0.5546 0.0490 0.065 Uiso calc R 1 1
C C51B 0.6780(5) 0.52975(17) 0.3646(2) 0.0226(13) Uani d . 1 1
C C52B 0.6858(5) 0.54637(18) 0.4184(3) 0.0285(14) Uani d . 1 1
H H52B 0.6186 0.5570 0.4316 0.034 Uiso calc R 1 1
C C53B 0.7971(6) 0.54728(19) 0.4536(3) 0.0328(15) Uani d . 1 1
H H53B 0.8036 0.5593 0.4907 0.039 Uiso calc R 1 1
C C54B 0.8960(6) 0.5315(2) 0.4366(3) 0.0372(16) Uani d . 1 1
H H54B 0.9686 0.5323 0.4620 0.045 Uiso calc R 1 1
C C55B 0.8903(5) 0.51398(18) 0.3815(3) 0.0291(14) Uani d . 1 1
C C56B 0.9836(5) 0.4966(2) 0.3573(3) 0.0401(17) Uani d . 1 1
H H56B 1.0602 0.4962 0.3791 0.048 Uiso calc R 1 1
C C57B 0.9650(5) 0.4803(2) 0.3028(3) 0.0386(17) Uani d . 1 1
H H57B 1.0294 0.4690 0.2877 0.046 Uiso calc R 1 1
C C58B 0.8528(5) 0.47989(18) 0.2686(3) 0.0308(14) Uani d . 1 1
H H58B 0.8412 0.4680 0.2314 0.037 Uiso calc R 1 1
C C59B 0.7608(5) 0.49704(17) 0.2904(3) 0.0237(13) Uani d . 1 1
C C60B 0.7802(5) 0.51379(17) 0.3469(2) 0.0231(13) Uani d . 1 1
N N1B 0.4705(4) 0.52675(13) 0.30563(18) 0.0163(9) Uani d . 1 1
N N2B 0.5607(4) 0.48980(13) 0.22585(19) 0.0183(10) Uani d . 1 1

loop_
_atom_site_aniso_label
_atom_site_aniso_U_11
_atom_site_aniso_U_22
_atom_site_aniso_U_33
_atom_site_aniso_U_12
_atom_site_aniso_U_13
_atom_site_aniso_U_23
Te1A 0.0240(2) 0.0261(2) 0.0243(2) 0.00252(15) 0.00362(17) -0.00364(16)
Te2A 0.0212(2) 0.0302(2) 0.0300(2) 0.00205(15) 0.00740(17) -0.00360(17)
Fe1A 0.0185(4) 0.0208(4) 0.0219(5) 0.0017(3) 0.0065(3) -0.0010(3)
Fe3A 0.0224(4) 0.0241(4) 0.0307(5) 0.0005(3) 0.0057(4) -0.0029(4)
Fe2A 0.0220(4) 0.0267(5) 0.0316(5) 0.0012(3) 0.0020(4) -0.0032(4)
C1A 0.029(3) 0.037(4) 0.024(4) 0.003(3) 0.000(3) 0.000(3)
C2A 0.041(4) 0.036(4) 0.041(5) 0.002(3) 0.011(3) 0.000(3)
C3A 0.033(4) 0.029(3) 0.032(4) -0.001(3) 0.010(3) -0.006(3)
C4A 0.036(4) 0.033(4) 0.048(5) -0.006(3) 0.015(3) -0.007(3)
C5A 0.027(4) 0.033(4) 0.060(5) 0.002(3) 0.010(3) -0.006(3)
C6A 0.025(3) 0.031(4) 0.043(5) 0.003(3) -0.003(3) -0.005(3)
C7A 0.028(3) 0.029(3) 0.039(4) -0.002(3) 0.002(3) -0.001(3)
O1A 0.044(3) 0.040(3) 0.052(3) -0.019(2) 0.005(2) 0.002(2)
O2A 0.089(4) 0.054(3) 0.039(3) 0.001(3) 0.023(3) 0.011(3)
O3A 0.030(3) 0.047(3) 0.046(3) -0.009(2) 0.006(2) -0.012(2)
O4A 0.053(3) 0.032(3) 0.096(5) 0.012(2) 0.017(3) -0.008(3)
O5A 0.043(3) 0.041(3) 0.108(5) -0.012(3) 0.019(3) -0.009(3)
O6A 0.053(3) 0.054(3) 0.033(3) 0.007(2) -0.005(2) -0.006(2)
O7A 0.043(3) 0.035(3) 0.072(4) 0.012(2) 0.010(3) 0.000(2)
C01A 0.020(3) 0.012(3) 0.022(3) 0.003(2) 0.008(3) 0.000(2)
C02A 0.023(3) 0.016(3) 0.028(3) -0.003(2) 0.007(3) 0.001(2)
C11A 0.014(3) 0.026(3) 0.021(3) 0.001(2) 0.002(2) -0.007(2)
C12A 0.023(3) 0.026(3) 0.039(4) -0.002(2) 0.003(3) -0.009(3)
C13A 0.048(4) 0.029(4) 0.053(5) 0.000(3) 0.017(4) -0.013(3)
C14A 0.060(5) 0.050(5) 0.060(6) -0.003(4) 0.035(4) -0.027(4)
C15A 0.040(4) 0.055(5) 0.035(4) -0.001(3) 0.021(3) -0.007(3)
C16A 0.019(3) 0.039(4) 0.027(4) 0.000(2) 0.008(3) -0.003(3)
C17A 0.025(3) 0.040(4) 0.037(4) -0.001(3) 0.015(3) 0.008(3)
C18A 0.069(5) 0.065(5) 0.045(5) 0.011(4) 0.025(4) 0.023(4)
C19A 0.034(4) 0.037(4) 0.075(6) -0.003(3) 0.014(4) 0.005(4)
C20A 0.046(4) 0.021(3) 0.038(4) 0.001(3) 0.010(3) 0.000(3)
C21A 0.065(5) 0.027(4) 0.074(6) -0.002(3) 0.002(5) 0.010(4)
C22A 0.054(5) 0.037(4) 0.058(5) -0.010(3) 0.015(4) -0.005(4)
C31A 0.018(3) 0.025(3) 0.017(3) -0.003(2) 0.001(2) -0.006(2)
C32A 0.016(3) 0.026(3) 0.028(4) 0.005(2) 0.005(3) 0.001(3)
C33A 0.034(4) 0.035(4) 0.030(4) 0.013(3) 0.011(3) 0.012(3)
C34A 0.043(4) 0.049(4) 0.021(4) 0.020(3) 0.013(3) 0.005(3)
C35A 0.039(4) 0.029(3) 0.024(4) 0.013(3) 0.008(3) -0.004(3)
C36A 0.021(3) 0.026(3) 0.028(4) 0.001(2) 0.009(3) -0.003(3)
C37A 0.049(4) 0.020(3) 0.032(4) -0.001(3) 0.017(3) -0.011(3)
C38A 0.034(4) 0.031(4) 0.104(7) -0.003(3) 0.019(4) -0.003(4)
C39A 0.049(4) 0.034(4) 0.037(4) -0.004(3) 0.002(3) 0.004(3)
C40A 0.026(3) 0.028(3) 0.025(3) -0.001(2) 0.007(3) 0.002(3)
C41A 0.043(4) 0.035(4) 0.044(4) -0.008(3) 0.009(3) 0.003(3)
C42A 0.037(4) 0.027(3) 0.047(4) 0.013(3) 0.005(3) -0.001(3)
C51A 0.025(3) 0.011(3) 0.028(3) -0.001(2) 0.005(3) -0.002(2)
C52A 0.028(3) 0.015(3) 0.026(3) 0.003(2) 0.006(3) -0.002(2)
C53A 0.019(3) 0.025(3) 0.042(4) 0.005(2) 0.009(3) 0.002(3)
C54A 0.022(3) 0.020(3) 0.040(4) 0.003(2) 0.001(3) 0.007(3)
C55A 0.027(3) 0.015(3) 0.031(4) -0.001(2) 0.006(3) 0.003(2)
C56A 0.026(3) 0.030(3) 0.031(4) -0.003(3) -0.006(3) 0.002(3)
C57A 0.042(4) 0.038(4) 0.022(4) -0.010(3) 0.002(3) -0.008(3)
C58A 0.028(3) 0.039(4) 0.022(3) -0.006(3) 0.009(3) -0.007(3)
C59A 0.026(3) 0.017(3) 0.023(3) -0.006(2) 0.008(3) -0.001(2)
C60A 0.021(3) 0.012(3) 0.029(4) 0.000(2) 0.005(3) 0.005(2)
N1A 0.018(2) 0.016(2) 0.018(3) 0.0011(18) 0.002(2) -0.0012(19)
N2A 0.020(2) 0.018(2) 0.018(3) -0.0015(18) 0.006(2) -0.0053(19)
Te1B 0.01660(18) 0.02140(19) 0.0197(2) 0.00048(14) 0.00435(15) -0.00400(15)
Te2B 0.01752(18) 0.01773(18) 0.0184(2) -0.00023(14) 0.00237(15) -0.00453(15)
Fe1B 0.0150(4) 0.0142(4) 0.0154(4) -0.0011(3) 0.0020(3) -0.0011(3)
Fe3B 0.0182(4) 0.0162(4) 0.0193(5) -0.0009(3) 0.0028(3) -0.0019(3)
Fe2B 0.0153(4) 0.0239(4) 0.0204(5) -0.0002(3) -0.0001(3) -0.0033(3)
C1B 0.021(3) 0.019(3) 0.027(4) -0.002(2) -0.002(3) -0.003(2)
C2B 0.035(4) 0.019(3) 0.020(3) 0.001(2) 0.011(3) -0.002(2)
C3B 0.034(4) 0.022(3) 0.033(4) 0.000(3) 0.007(3) -0.005(3)
C4B 0.021(3) 0.035(4) 0.029(4) 0.000(3) 0.006(3) -0.001(3)
C5B 0.017(3) 0.034(4) 0.029(4) -0.005(3) -0.003(3) -0.005(3)
C6B 0.017(3) 0.032(4) 0.030(4) 0.001(3) 0.001(3) -0.009(3)
C7B 0.021(3) 0.034(4) 0.031(4) 0.003(2) 0.002(3) -0.002(3)
O1B 0.036(2) 0.029(2) 0.041(3) -0.015(2) 0.004(2) 0.003(2)
O2B 0.017(2) 0.042(3) 0.041(3) -0.0120(18) 0.001(2) -0.011(2)
O3B 0.074(4) 0.049(3) 0.022(3) -0.004(3) 0.011(2) 0.004(2)
O4B 0.050(3) 0.025(2) 0.054(3) 0.016(2) 0.011(2) 0.000(2)
O5B 0.032(3) 0.035(3) 0.065(4) 0.010(2) 0.001(2) -0.005(2)
O6B 0.029(2) 0.032(3) 0.050(3) -0.009(2) 0.007(2) -0.004(2)
O7B 0.038(3) 0.072(4) 0.027(3) 0.001(2) -0.004(2) 0.000(3)
C01B 0.022(3) 0.016(3) 0.014(3) -0.002(2) 0.000(2) 0.003(2)
C02B 0.019(3) 0.013(3) 0.023(3) 0.000(2) 0.004(2) 0.005(2)
C11B 0.016(3) 0.032(3) 0.009(3) -0.004(2) -0.001(2) -0.002(2)
C12B 0.023(3) 0.032(3) 0.014(3) -0.001(2) 0.000(2) -0.006(2)
C13B 0.035(4) 0.048(4) 0.021(4) 0.008(3) 0.004(3) -0.006(3)
C14B 0.037(4) 0.078(6) 0.019(4) 0.012(4) 0.013(3) 0.003(4)
C15B 0.036(4) 0.053(4) 0.025(4) -0.001(3) 0.009(3) 0.015(3)
C16B 0.021(3) 0.035(3) 0.019(3) -0.003(2) 0.002(2) 0.005(3)
C17B 0.041(4) 0.036(4) 0.022(4) -0.001(3) 0.007(3) 0.011(3)
C18B 0.060(5) 0.049(5) 0.054(5) 0.005(4) 0.003(4) 0.023(4)
C19B 0.056(5) 0.048(4) 0.048(5) -0.015(4) 0.021(4) 0.005(4)
C20B 0.035(3) 0.023(3) 0.028(4) -0.005(3) 0.011(3) -0.010(3)
C21B 0.035(4) 0.028(3) 0.042(4) -0.002(3) 0.004(3) -0.004(3)
C22B 0.038(4) 0.034(4) 0.075(6) -0.003(3) -0.001(4) -0.004(4)
C31B 0.018(3) 0.014(3) 0.029(3) 0.003(2) 0.004(2) -0.006(2)
C32B 0.019(3) 0.025(3) 0.026(3) -0.001(2) 0.006(3) -0.005(2)
C33B 0.040(4) 0.035(4) 0.032(4) 0.001(3) 0.015(3) -0.011(3)
C34B 0.047(4) 0.030(4) 0.056(5) 0.005(3) 0.026(4) -0.016(3)
C35B 0.040(4) 0.018(3) 0.064(5) 0.004(3) 0.017(4) -0.006(3)
C36B 0.027(3) 0.017(3) 0.040(4) 0.002(2) 0.007(3) -0.003(3)
C37B 0.043(4) 0.018(3) 0.041(4) 0.004(3) 0.012(3) 0.009(3)
C38B 0.056(5) 0.026(4) 0.075(6) -0.004(3) 0.026(4) 0.008(4)
C39B 0.067(6) 0.052(5) 0.057(6) -0.001(4) -0.003(4) 0.027(4)
C40B 0.019(3) 0.024(3) 0.029(3) -0.001(2) 0.009(3) 0.002(3)
C41B 0.030(3) 0.025(3) 0.058(5) -0.005(3) 0.004(3) 0.005(3)
C42B 0.043(4) 0.048(4) 0.039(4) -0.007(3) 0.010(3) 0.009(3)
C51B 0.025(3) 0.018(3) 0.023(3) 0.000(2) -0.001(3) 0.008(2)
C52B 0.025(3) 0.036(4) 0.023(3) -0.006(3) 0.000(3) 0.004(3)
C53B 0.043(4) 0.038(4) 0.016(3) -0.012(3) -0.001(3) 0.003(3)
C54B 0.034(4) 0.040(4) 0.032(4) -0.012(3) -0.011(3) 0.013(3)
C55B 0.025(3) 0.027(3) 0.032(4) -0.002(2) -0.008(3) 0.011(3)
C56B 0.019(3) 0.042(4) 0.053(5) 0.000(3) -0.012(3) 0.012(4)
C57B 0.018(3) 0.045(4) 0.051(5) 0.007(3) -0.001(3) 0.004(3)
C58B 0.026(3) 0.028(3) 0.040(4) 0.003(3) 0.010(3) 0.001(3)
C59B 0.019(3) 0.021(3) 0.031(4) -0.002(2) 0.002(3) 0.006(3)
C60B 0.020(3) 0.021(3) 0.026(3) -0.005(2) -0.002(3) 0.007(2)
N1B 0.017(2) 0.015(2) 0.016(3) 0.0000(17) 0.0024(19) 0.0010(18)
N2B 0.018(2) 0.016(2) 0.020(3) 0.0023(18) 0.002(2) 0.0020(19)

loop_
_atom_type_symbol
_atom_type_description
_atom_type_scat_dispersion_real
_atom_type_scat_dispersion_imag
_atom_type_scat_source
C C 0.0033 0.0016 'International Tables Vol C Tables 4.2.6.8 and 6.1.1.4'
H H 0.0000 0.0000 'International Tables Vol C Tables 4.2.6.8 and 6.1.1.4'
N N 0.0061 0.0033 'International Tables Vol C Tables 4.2.6.8 and 6.1.1.4'
O O 0.0106 0.0060 'International Tables Vol C Tables 4.2.6.8 and 6.1.1.4'
Fe Fe 0.3463 0.8444 'International Tables Vol C Tables 4.2.6.8 and 6.1.1.4'
Te Te -0.5308 1.6751 'International Tables Vol C Tables 4.2.6.8 and 6.1.1.4'

loop_
_geom_angle_atom_site_label_1
_geom_angle_atom_site_label_2
_geom_angle_atom_site_label_3
_geom_angle
Fe1A Te1A Fe2A 95.84(3)
Fe1A Te1A Fe3A 67.57(3)
Fe2A Te1A Fe3A 63.30(3)
Fe1A Te2A Fe2A 95.74(3)
Fe1A Te2A Fe3A 67.66(3)
Fe2A Te2A Fe3A 63.22(3)
C1A Fe1A N1A 106.9(2)
C1A Fe1A N2A 105.3(2)
N1A Fe1A N2A 81.80(18)
C1A Fe1A Te2A 88.2(2)
N1A Fe1A Te2A 164.73(13)
N2A Fe1A Te2A 96.36(12)
C1A Fe1A Te1A 87.3(2)
N1A Fe1A Te1A 93.98(13)
N2A Fe1A Te1A 167.39(13)
Te2A Fe1A Te1A 84.58(3)
C1A Fe1A Fe3A 129.4(2)
N1A Fe1A Fe3A 109.81(13)
N2A Fe1A Fe3A 113.28(13)
Te2A Fe1A Fe3A 56.90(2)
Te1A Fe1A Fe3A 56.91(3)
C4A Fe3A C3A 97.8(3)
C4A Fe3A C2A 90.8(3)
C3A Fe3A C2A 100.0(3)
C4A Fe3A Te2A 88.1(2)
C3A Fe3A Te2A 106.9(2)
C2A Fe3A Te2A 153.0(2)
C4A Fe3A Te1A 152.7(2)
C3A Fe3A Te1A 109.46(19)
C2A Fe3A Te1A 86.0(2)
Te2A Fe3A Te1A 82.87(3)
C4A Fe3A Fe2A 95.5(2)
C3A Fe3A Fe2A 159.7(2)
C2A Fe3A Fe2A 95.1(2)
Te2A Fe3A Fe2A 58.18(3)
Te1A Fe3A Fe2A 57.96(3)
C4A Fe3A Fe1A 135.6(2)
C3A Fe3A Fe1A 73.7(2)
C2A Fe3A Fe1A 133.4(2)
Te2A Fe3A Fe1A 55.44(2)
Te1A Fe3A Fe1A 55.52(2)
Fe2A Fe3A Fe1A 86.03(3)
C6A Fe2A C7A 94.8(3)
C6A Fe2A C5A 99.2(3)
C7A Fe2A C5A 102.5(3)
C6A Fe2A Te1A 87.65(19)
C7A Fe2A Te1A 157.9(2)
C5A Fe2A Te1A 98.8(2)
C6A Fe2A Te2A 159.8(2)
C7A Fe2A Te2A 86.8(2)
C5A Fe2A Te2A 100.1(2)
Te1A Fe2A Te2A 83.52(3)
C6A Fe2A Fe3A 101.3(2)
C7A Fe2A Fe3A 99.3(2)
C5A Fe2A Fe3A 148.5(2)
Te1A Fe2A Fe3A 58.74(3)
Te2A Fe2A Fe3A 58.60(3)
O1A C1A Fe1A 175.8(6)
O2A C2A Fe3A 176.2(6)
O3A C3A Fe3A 174.1(6)
O4A C4A Fe3A 175.0(6)
O5A C5A Fe2A 179.5(8)
O6A C6A Fe2A 178.9(6)
O7A C7A Fe2A 178.2(6)
N1A C01A C02A 116.2(5)
N1A C01A C51A 135.9(5)
C02A C01A C51A 107.6(5)
N2A C02A C01A 115.2(5)
N2A C02A C59A 136.7(5)
C01A C02A C59A 107.9(5)
C12A C11A C16A 121.6(5)
C12A C11A N1A 117.2(5)
C16A C11A N1A 121.2(5)
C13A C12A C11A 117.8(6)
C13A C12A C20A 118.7(6)
C11A C12A C20A 123.5(5)
C14A C13A C12A 122.2(6)
C14A C13A H13B 118.9
C12A C13A H13B 118.9
C13A C14A C15A 119.7(6)
C13A C14A H14B 120.1
C15A C14A H14B 120.1
C14A C15A C16A 122.0(6)
C14A C15A H15B 119.0
C16A C15A H15B 119.0
C15A C16A C11A 116.6(6)
C15A C16A C17A 120.4(5)
C11A C16A C17A 122.9(5)
C16A C17A C19A 112.4(5)
C16A C17A C18A 112.9(6)
C19A C17A C18A 109.8(6)
C16A C17A H17A 107.1
C19A C17A H17A 107.1
C18A C17A H17A 107.1
C17A C18A H18D 109.5
C17A C18A H18E 109.5
H18D C18A H18E 109.5
C17A C18A H18F 109.5
H18D C18A H18F 109.5
H18E C18A H18F 109.5
C17A C19A H19A 109.5
C17A C19A H19B 109.5
H19A C19A H19B 109.5
C17A C19A H19C 109.5
H19A C19A H19C 109.5
H19B C19A H19C 109.5
C12A C20A C21A 111.6(6)
C12A C20A C22A 112.1(5)
C21A C20A C22A 110.0(5)
C12A C20A H20B 107.7
C21A C20A H20B 107.7
C22A C20A H20B 107.7
C20A C21A H21D 109.5
C20A C21A H21E 109.5
H21D C21A H21E 109.5
C20A C21A H21F 109.5
H21D C21A H21F 109.5
H21E C21A H21F 109.5
C20A C22A H22D 109.5
C20A C22A H22E 109.5
H22D C22A H22E 109.5
C20A C22A H22F 109.5
H22D C22A H22F 109.5
H22E C22A H22F 109.5
C36A C31A C32A 121.6(5)
C36A C31A N2A 121.2(5)
C32A C31A N2A 117.2(5)
C33A C32A C31A 117.4(5)
C33A C32A C40A 119.7(5)
C31A C32A C40A 122.8(5)
C32A C33A C34A 121.8(6)
C32A C33A H33B 119.1
C34A C33A H33B 119.1
C35A C34A C33A 119.7(5)
C35A C34A H34B 120.2
C33A C34A H34B 120.2
C34A C35A C36A 121.6(5)
C34A C35A H35A 119.2
C36A C35A H35A 119.2
C35A C36A C31A 117.9(5)
C35A C36A C37A 119.0(5)
C31A C36A C37A 123.1(5)
C38A C37A C36A 111.6(6)
C38A C37A C39A 108.5(5)
C36A C37A C39A 112.7(5)
C38A C37A H37A 107.9
C36A C37A H37A 107.9
C39A C37A H37A 107.9
C37A C38A H38D 109.5
C37A C38A H38E 109.5
H38D C38A H38E 109.5
C37A C38A H38F 109.5
H38D C38A H38F 109.5
H38E C38A H38F 109.5
C37A C39A H39A 109.5
C37A C39A H39B 109.5
H39A C39A H39B 109.5
C37A C39A H39C 109.5
H39A C39A H39C 109.5
H39B C39A H39C 109.5
C32A C40A C41A 112.4(5)
C32A C40A C42A 110.5(5)
C41A C40A C42A 110.0(5)
C32A C40A H40B 108.0
C41A C40A H40B 108.0
C42A C40A H40B 108.0
C40A C41A H41D 109.5
C40A C41A H41E 109.5
H41D C41A H41E 109.5
C40A C41A H41F 109.5
H41D C41A H41F 109.5
H41E C41A H41F 109.5
C40A C42A H42A 109.5
C40A C42A H42B 109.5
H42A C42A H42B 109.5
C40A C42A H42C 109.5
H42A C42A H42C 109.5
H42B C42A H42C 109.5
C52A C51A C60A 118.8(5)
C52A C51A C01A 135.5(5)
C60A C51A C01A 105.7(4)
C51A C52A C53A 118.4(5)
C51A C52A H52A 120.8
C53A C52A H52A 120.8
C54A C53A C52A 122.4(5)
C54A C53A H53A 118.8
C52A C53A H53A 118.8
C53A C54A C55A 120.8(6)
C53A C54A H54A 119.6
C55A C54A H54A 119.6
C60A C55A C56A 116.0(5)
C60A C55A C54A 116.0(5)
C56A C55A C54A 128.0(6)
C57A C56A C55A 120.8(6)
C57A C56A H56A 119.6
C55A C56A H56A 119.6
C56A C57A C58A 123.2(6)
C56A C57A H57A 118.4
C58A C57A H57A 118.4
C59A C58A C57A 118.2(5)
C59A C58A H58A 120.9
C57A C58A H58A 120.9
C58A C59A C60A 118.7(5)
C58A C59A C02A 135.9(5)
C60A C59A C02A 105.4(5)
C55A C60A C51A 123.5(5)
C55A C60A C59A 123.2(5)
C51A C60A C59A 113.3(5)
C01A N1A C11A 117.4(4)
C01A N1A Fe1A 112.9(3)
C11A N1A Fe1A 129.3(3)
C02A N2A C31A 116.6(5)
C02A N2A Fe1A 113.2(4)
C31A N2A Fe1A 129.7(3)
Fe1B Te1B Fe2B 95.68(3)
Fe1B Te1B Fe3B 68.37(2)
Fe2B Te1B Fe3B 63.81(3)
Fe1B Te2B Fe2B 96.16(3)
Fe1B Te2B Fe3B 68.47(3)
Fe2B Te2B Fe3B 63.96(3)
C1B Fe1B N2B 105.6(2)
C1B Fe1B N1B 106.2(2)
N2B Fe1B N1B 81.68(18)
C1B Fe1B Te2B 87.09(19)
N2B Fe1B Te2B 95.60(13)
N1B Fe1B Te2B 166.69(12)
C1B Fe1B Te1B 88.41(18)
N2B Fe1B Te1B 165.97(12)
N1B Fe1B Te1B 95.24(12)
Te2B Fe1B Te1B 84.25(3)
C1B Fe1B Fe3B 128.69(19)
N2B Fe1B Fe3B 112.11(13)
N1B Fe1B Fe3B 112.44(12)
Te2B Fe1B Fe3B 56.44(2)
Te1B Fe1B Fe3B 56.35(2)
C3B Fe3B C2B 100.6(3)
C3B Fe3B C4B 92.4(3)
C2B Fe3B C4B 97.9(3)
C3B Fe3B Te1B 150.9(2)
C2B Fe3B Te1B 108.25(17)
C4B Fe3B Te1B 87.35(18)
C3B Fe3B Te2B 84.98(18)
C2B Fe3B Te2B 107.92(17)
C4B Fe3B Te2B 154.12(19)
Te1B Fe3B Te2B 82.79(2)
C3B Fe3B Fe2B 93.3(2)
C2B Fe3B Fe2B 159.19(18)
C4B Fe3B Fe2B 96.92(19)
Te1B Fe3B Fe2B 57.96(2)
Te2B Fe3B Fe2B 57.66(2)
C3B Fe3B Fe1B 133.27(19)
C2B Fe3B Fe1B 73.99(18)
C4B Fe3B Fe1B 134.24(19)
Te1B Fe3B Fe1B 55.28(2)
Te2B Fe3B Fe1B 55.09(2)
Fe2B Fe3B Fe1B 85.21(3)
C7B Fe2B C6B 99.9(3)
C7B Fe2B C5B 94.5(3)
C6B Fe2B C5B 102.4(2)
C7B Fe2B Te2B 87.56(18)
C6B Fe2B Te2B 100.12(18)
C5B Fe2B Te2B 156.62(18)
C7B Fe2B Te1B 163.91(19)
C6B Fe2B Te1B 94.78(19)
C5B Fe2B Te1B 88.76(19)
Te2B Fe2B Te1B 83.33(3)
C7B Fe2B Fe3B 105.69(19)
C6B Fe2B Fe3B 145.1(2)
C5B Fe2B Fe3B 98.86(18)
Te2B Fe2B Fe3B 58.38(2)
Te1B Fe2B Fe3B 58.23(2)
O1B C1B Fe1B 175.6(5)
O2B C2B Fe3B 174.9(5)
O3B C3B Fe3B 177.2(5)
O4B C4B Fe3B 176.6(6)
O5B C5B Fe2B 178.0(5)
O6B C6B Fe2B 177.9(6)
O7B C7B Fe2B 179.3(6)
N1B C01B C02B 115.1(5)
N1B C01B C51B 135.9(5)
C02B C01B C51B 108.3(5)
N2B C02B C01B 116.2(5)
N2B C02B C59B 135.4(5)
C01B C02B C59B 107.9(5)
C12B C11B C16B 121.8(5)
C12B C11B N1B 120.3(5)
C16B C11B N1B 117.9(5)
C13B C12B C11B 117.6(5)
C13B C12B C20B 119.2(5)
C11B C12B C20B 123.2(5)
C14B C13B C12B 121.3(6)
C14B C13B H13A 119.3
C12B C13B H13A 119.3
C13B C14B C15B 119.9(6)
C13B C14B H14A 120.1
C15B C14B H14A 120.1
C14B C15B C16B 122.1(6)
C14B C15B H15A 118.9
C16B C15B H15A 118.9
C15B C16B C11B 117.3(6)
C15B C16B C17B 119.3(5)
C11B C16B C17B 123.3(5)
C16B C17B C18B 111.2(6)
C16B C17B C19B 112.4(5)
C18B C17B C19B 110.1(5)
C16B C17B H17B 107.6
C18B C17B H17B 107.6
C19B C17B H17B 107.6
C17B C18B H18A 109.5
C17B C18B H18B 109.5
H18A C18B H18B 109.5
C17B C18B H18C 109.5
H18A C18B H18C 109.5
H18B C18B H18C 109.5
C17B C19B H19D 109.5
C17B C19B H19E 109.5
H19D C19B H19E 109.5
C17B C19B H19F 109.5
H19D C19B H19F 109.5
H19E C19B H19F 109.5
C12B C20B C22B 111.7(5)
C12B C20B C21B 112.6(5)
C22B C20B C21B 108.9(5)
C12B C20B H20A 107.8
C22B C20B H20A 107.8
C21B C20B H20A 107.8
C20B C21B H21A 109.5
C20B C21B H21B 109.5
H21A C21B H21B 109.5
C20B C21B H21C 109.5
H21A C21B H21C 109.5
H21B C21B H21C 109.5
C20B C22B H22A 109.5
C20B C22B H22B 109.5
H22A C22B H22B 109.5
C20B C22B H22C 109.5
H22A C22B H22C 109.5
H22B C22B H22C 109.5
C32B C31B C36B 122.6(5)
C32B C31B N2B 120.1(5)
C36B C31B N2B 117.3(5)
C33B C32B C31B 116.7(5)
C33B C32B C40B 120.6(5)
C31B C32B C40B 122.6(5)
C34B C33B C32B 122.0(6)
C34B C33B H33A 119.0
C32B C33B H33A 119.0
C35B C34B C33B 120.1(6)
C35B C34B H34A 120.0
C33B C34B H34A 120.0
C34B C35B C36B 121.6(6)
C34B C35B H35B 119.2
C36B C35B H35B 119.2
C35B C36B C31B 117.0(6)
C35B C36B C37B 119.4(5)
C31B C36B C37B 123.4(5)
C36B C37B C38B 112.0(6)
C36B C37B C39B 111.4(5)
C38B C37B C39B 110.0(5)
C36B C37B H37B 107.8
C38B C37B H37B 107.8
C39B C37B H37B 107.8
C37B C38B H38A 109.5
C37B C38B H38B 109.5
H38A C38B H38B 109.5
C37B C38B H38C 109.5
H38A C38B H38C 109.5
H38B C38B H38C 109.5
C37B C39B H39D 109.5
C37B C39B H39E 109.5
H39D C39B H39E 109.5
C37B C39B H39F 109.5
H39D C39B H39F 109.5
H39E C39B H39F 109.5
C32B C40B C42B 112.2(5)
C32B C40B C41B 112.7(5)
C42B C40B C41B 110.6(5)
C32B C40B H40A 107.0
C42B C40B H40A 107.0
C41B C40B H40A 107.0
C40B C41B H41A 109.5
C40B C41B H41B 109.5
H41A C41B H41B 109.5
C40B C41B H41C 109.5
H41A C41B H41C 109.5
H41B C41B H41C 109.5
C40B C42B H42D 109.5
C40B C42B H42E 109.5
H42D C42B H42E 109.5
C40B C42B H42F 109.5
H42D C42B H42F 109.5
H42E C42B H42F 109.5
C52B C51B C60B 119.0(5)
C52B C51B C01B 136.0(5)
C60B C51B C01B 105.0(5)
C51B C52B C53B 118.1(6)
C51B C52B H52B 121.0
C53B C52B H52B 121.0
C54B C53B C52B 122.9(6)
C54B C53B H53B 118.6
C52B C53B H53B 118.6
C53B C54B C55B 120.3(6)
C53B C54B H54B 119.9
C55B C54B H54B 119.9
C60B C55B C54B 116.3(6)
C60B C55B C56B 116.4(6)
C54B C55B C56B 127.3(6)
C57B C56B C55B 121.1(6)
C57B C56B H56B 119.5
C55B C56B H56B 119.5
C56B C57B C58B 121.8(6)
C56B C57B H57B 119.1
C58B C57B H57B 119.1
C59B C58B C57B 118.6(6)
C59B C58B H58B 120.7
C57B C58B H58B 120.7
C58B C59B C60B 119.5(5)
C58B C59B C02B 135.6(6)
C60B C59B C02B 105.0(5)
C55B C60B C51B 123.5(6)
C55B C60B C59B 122.7(5)
C51B C60B C59B 113.8(5)
C01B N1B C11B 117.9(4)
C01B N1B Fe1B 113.1(3)
C11B N1B Fe1B 128.4(3)
C02B N2B C31B 115.5(4)
C02B N2B Fe1B 112.7(3)
C31B N2B Fe1B 131.1(4)

loop_
_geom_bond_atom_site_label_1
_geom_bond_atom_site_label_2
_geom_bond_distance
_geom_bond_publ_flag
Te1A Fe1A 2.5134(9) yes
Te1A Fe2A 2.5334(9) yes
Te1A Fe3A 2.5547(9) yes
Te2A Fe1A 2.5095(8) yes
Te2A Fe2A 2.5410(10) yes
Te2A Fe3A 2.5526(9) yes
Fe1A C1A 1.743(6) ?
Fe1A N1A 1.980(4) yes
Fe1A N2A 1.986(5) yes
Fe1A Fe3A 2.8186(12) yes
Fe3A C4A 1.777(7) ?
Fe3A C3A 1.779(7) ?
Fe3A C2A 1.794(7) ?
Fe3A Fe2A 2.6698(12) yes
Fe2A C6A 1.778(8) ?
Fe2A C7A 1.785(6) ?
Fe2A C5A 1.798(7) ?
C1A O1A 1.165(7) ?
C2A O2A 1.135(8) ?
C3A O3A 1.163(7) ?
C4A O4A 1.140(7) ?
C5A O5A 1.127(7) ?
C6A O6A 1.153(8) ?
C7A O7A 1.141(7) ?
C01A N1A 1.302(7) yes
C01A C02A 1.465(7) ?
C01A C51A 1.474(7) ?
C02A N2A 1.306(7) yes
C02A C59A 1.465(8) ?
C11A C12A 1.400(8) ?
C11A C16A 1.403(8) ?
C11A N1A 1.450(6) ?
C12A C13A 1.377(8) ?
C12A C20A 1.515(8) ?
C13A C14A 1.349(10) ?
C13A H13B 0.9500 ?
C14A C15A 1.371(10) ?
C14A H14B 0.9500 ?
C15A C16A 1.396(8) ?
C15A H15B 0.9500 ?
C16A C17A 1.514(8) ?
C17A C19A 1.518(9) ?
C17A C18A 1.526(9) ?
C17A H17A 1.0000 ?
C18A H18D 0.9800 ?
C18A H18E 0.9800 ?
C18A H18F 0.9800 ?
C19A H19A 0.9800 ?
C19A H19B 0.9800 ?
C19A H19C 0.9800 ?
C20A C21A 1.520(9) ?
C20A C22A 1.539(9) ?
C20A H20B 1.0000 ?
C21A H21D 0.9800 ?
C21A H21E 0.9800 ?
C21A H21F 0.9800 ?
C22A H22D 0.9800 ?
C22A H22E 0.9800 ?
C22A H22F 0.9800 ?
C31A C36A 1.397(7) ?
C31A C32A 1.417(7) ?
C31A N2A 1.458(6) ?
C32A C33A 1.379(8) ?
C32A C40A 1.523(8) ?
C33A C34A 1.382(8) ?
C33A H33B 0.9500 ?
C34A C35A 1.373(8) ?
C34A H34B 0.9500 ?
C35A C36A 1.388(8) ?
C35A H35A 0.9500 ?
C36A C37A 1.519(8) ?
C37A C38A 1.519(9) ?
C37A C39A 1.521(9) ?
C37A H37A 1.0000 ?
C38A H38D 0.9800 ?
C38A H38E 0.9800 ?
C38A H38F 0.9800 ?
C39A H39A 0.9800 ?
C39A H39B 0.9800 ?
C39A H39C 0.9800 ?
C40A C41A 1.524(8) ?
C40A C42A 1.533(8) ?
C40A H40B 1.0000 ?
C41A H41D 0.9800 ?
C41A H41E 0.9800 ?
C41A H41F 0.9800 ?
C42A H42A 0.9800 ?
C42A H42B 0.9800 ?
C42A H42C 0.9800 ?
C51A C52A 1.379(7) ?
C51A C60A 1.404(8) ?
C52A C53A 1.411(8) ?
C52A H52A 0.9500 ?
C53A C54A 1.361(8) ?
C53A H53A 0.9500 ?
C54A C55A 1.414(8) ?
C54A H54A 0.9500 ?
C55A C60A 1.401(8) ?
C55A C56A 1.409(8) ?
C56A C57A 1.368(8) ?
C56A H56A 0.9500 ?
C57A C58A 1.394(9) ?
C57A H57A 0.9500 ?
C58A C59A 1.383(8) ?
C58A H58A 0.9500 ?
C59A C60A 1.422(7) ?
Te1B Fe1B 2.5142(8) yes
Te1B Fe2B 2.5387(9) yes
Te1B Fe3B 2.5461(8) yes
Te2B Fe1B 2.5067(8) yes
Te2B Fe2B 2.5270(8) yes
Te2B Fe3B 2.5469(8) yes
Fe1B C1B 1.743(5) ?
Fe1B N2B 1.979(4) yes
Fe1B N1B 1.982(4) yes
Fe1B Fe3B 2.8433(11) yes
Fe3B C3B 1.790(7) ?
Fe3B C2B 1.794(6) ?
Fe3B C4B 1.798(6) ?
Fe3B Fe2B 2.6873(11) yes
Fe2B C7B 1.787(7) ?
Fe2B C6B 1.794(6) ?
Fe2B C5B 1.797(6) ?
C1B O1B 1.157(6) ?
C2B O2B 1.147(7) ?
C3B O3B 1.143(7) ?
C4B O4B 1.129(7) ?
C5B O5B 1.144(7) ?
C6B O6B 1.131(7) ?
C7B O7B 1.145(7) ?
C01B N1B 1.304(6) yes
C01B C02B 1.463(7) ?
C01B C51B 1.473(8) ?
C02B N2B 1.301(7) yes
C02B C59B 1.475(7) ?
C11B C12B 1.400(8) ?
C11B C16B 1.401(7) ?
C11B N1B 1.460(6) ?
C12B C13B 1.398(8) ?
C12B C20B 1.522(8) ?
C13B C14B 1.360(9) ?
C13B H13A 0.9500 ?
C14B C15B 1.374(9) ?
C14B H14A 0.9500 ?
C15B C16B 1.380(8) ?
C15B H15A 0.9500 ?
C16B C17B 1.507(8) ?
C17B C18B 1.517(9) ?
C17B C19B 1.540(9) ?
C17B H17B 1.0000 ?
C18B H18A 0.9800 ?
C18B H18B 0.9800 ?
C18B H18C 0.9800 ?
C19B H19D 0.9800 ?
C19B H19E 0.9800 ?
C19B H19F 0.9800 ?
C20B C22B 1.535(9) ?
C20B C21B 1.537(8) ?
C20B H20A 1.0000 ?
C21B H21A 0.9800 ?
C21B H21B 0.9800 ?
C21B H21C 0.9800 ?
C22B H22A 0.9800 ?
C22B H22B 0.9800 ?
C22B H22C 0.9800 ?
C31B C32B 1.402(8) ?
C31B C36B 1.404(7) ?
C31B N2B 1.451(6) ?
C32B C33B 1.392(8) ?
C32B C40B 1.503(8) ?
C33B C34B 1.372(9) ?
C33B H33A 0.9500 ?
C34B C35B 1.364(9) ?
C34B H34A 0.9500 ?
C35B C36B 1.396(8) ?
C35B H35B 0.9500 ?
C36B C37B 1.522(8) ?
C37B C38B 1.526(9) ?
C37B C39B 1.540(9) ?
C37B H37B 1.0000 ?
C38B H38A 0.9800 ?
C38B H38B 0.9800 ?
C38B H38C 0.9800 ?
C39B H39D 0.9800 ?
C39B H39E 0.9800 ?
C39B H39F 0.9800 ?
C40B C42B 1.527(8) ?
C40B C41B 1.527(8) ?
C40B H40A 1.0000 ?
C41B H41A 0.9800 ?
C41B H41B 0.9800 ?
C41B H41C 0.9800 ?
C42B H42D 0.9800 ?
C42B H42E 0.9800 ?
C42B H42F 0.9800 ?
C51B C52B 1.369(8) ?
C51B C60B 1.416(8) ?
C52B C53B 1.417(8) ?
C52B H52B 0.9500 ?
C53B C54B 1.372(9) ?
C53B H53B 0.9500 ?
C54B C55B 1.411(9) ?
C54B H54B 0.9500 ?
C55B C60B 1.398(8) ?
C55B C56B 1.419(9) ?
C56B C57B 1.376(9) ?
C56B H56B 0.9500 ?
C57B C58B 1.414(9) ?
C57B H57B 0.9500 ?
C58B C59B 1.373(8) ?
C58B H58B 0.9500 ?
C59B C60B 1.424(8) ?
